data_4080593
loop_
_publ_author_name
'Madalska, Martyna'
'L\"onnecke, Peter'
'Hey-Hawkins, Evamarie'

_publ_section_title
;
 1,2-Disubstituted Aryl-Based Ferrocenyl Phosphines
;
_journal_issue 6
_journal_name_full Organometallics
_journal_page_first 2019
_journal_paper_doi 10.1021/om400117n
_journal_volume 32
_journal_year 2013
_chemical_formula_sum 'C31 H30 Fe N O P'
_chemical_formula_weight 519.38
_chemical_name_systematic
;
 ?
;
_space_group_IT_number 2
_symmetry_cell_setting triclinic
_symmetry_space_group_name_Hall '-P 1'
_symmetry_space_group_name_H-M 'P -1'
_atom_sites_solution_hydrogens geom
_atom_sites_solution_primary direct
_atom_sites_solution_secondary difmap
_audit_conform_dict_location ftp://ftp.iucr.org/pub/cif_core.dic
_audit_conform_dict_name cif_core.dic
_audit_conform_dict_version 2.4
_audit_creation_date 2011-10-21T16:56:19-00:00
_audit_creation_method 'WinGX routine CIF_UPDATE'
_cell_angle_alpha 96.048(6)
_cell_angle_beta 90.550(5)
_cell_angle_gamma 99.252(5)
_cell_formula_units_Z 4
_cell_length_a 10.0663(6)
_cell_length_b 14.9463(11)
_cell_length_c 16.7885(12)
_cell_measurement_reflns_used 3486
_cell_measurement_temperature 130(2)
_cell_measurement_theta_max 28.3734
_cell_measurement_theta_min 2.7639
_cell_volume 2478.3(3)
_computing_cell_refinement
;
        CrysAlisPro, Agilent Technologies,
        Version 1.171.35.15 (release 03-08-2011 CrysAlis171 .NET)
        (compiled Aug  3 2011,13:03:54)
;
_computing_data_collection
;
        CrysAlisPro, Agilent Technologies,
        Version 1.171.35.15 (release 03-08-2011 CrysAlis171 .NET)
        (compiled Aug  3 2011,13:03:54)
;
_computing_data_reduction
;
        CrysAlisPro, Agilent Technologies,
        Version 1.171.35.15 (release 03-08-2011 CrysAlis171 .NET)
        (compiled Aug  3 2011,13:03:54)
;
_computing_molecular_graphics
;
 ORTEP3 for Windows
 L. J. Farrugia, J. Appl. Crystallogr. 1997, 30, 565.
;
_computing_publication_material
;
 WINGX
 L.J. Farrugia,
 J. Appl. Cryst., 1999, 32, 837-838.
;
_computing_structure_refinement 'SHELXL-97 (Sheldrick, 2008)'
_computing_structure_solution
;
 SIR92
 A. Altomare, G. Cascarano, C. Giacovazzo and A. Guagliardi,
 J. Appl. Crystallogr. 1993, 26, 343-350.
;
_diffrn_ambient_temperature 130(2)
_diffrn_detector_area_resol_mean 16.356
_diffrn_measured_fraction_theta_full 0.999
_diffrn_measured_fraction_theta_max 0.999
_diffrn_measurement_device_type 'Xcalibur, Sapphire3, Gemini'
_diffrn_measurement_method '\w scans'
_diffrn_orient_matrix_UB_11 0.019125
_diffrn_orient_matrix_UB_12 -0.0231815
_diffrn_orient_matrix_UB_13 0.0319318
_diffrn_orient_matrix_UB_21 -0.0001916
_diffrn_orient_matrix_UB_22 -0.0398962
_diffrn_orient_matrix_UB_23 -0.0269544
_diffrn_orient_matrix_UB_31 0.0688088
_diffrn_orient_matrix_UB_32 0.0144997
_diffrn_orient_matrix_UB_33 -0.0077572
_diffrn_radiation_monochromator graphite
_diffrn_radiation_type MoK\a
_diffrn_radiation_wavelength 0.71073
_diffrn_reflns_av_unetI/netI 0.1508
_diffrn_reflns_limit_h_max 12
_diffrn_reflns_limit_h_min -12
_diffrn_reflns_limit_k_max 18
_diffrn_reflns_limit_k_min -18
_diffrn_reflns_limit_l_max 20
_diffrn_reflns_limit_l_min -20
_diffrn_reflns_number 17123
_diffrn_reflns_theta_full 26.37
_diffrn_reflns_theta_max 26.37
_diffrn_reflns_theta_min 2.78
_exptl_absorpt_coefficient_mu 0.698
_exptl_absorpt_correction_T_max 1
_exptl_absorpt_correction_T_min 0.92813
_exptl_absorpt_correction_type multi-scan
_exptl_absorpt_process_details
;
        CrysAlisPro, Agilent Technologies,
        Version 1.171.35.15 (release 03-08-2011 CrysAlis171 .NET)
        (compiled Aug  3 2011,13:03:54)
        Empirical absorption correction using spherical harmonics,
 implemented in SCALE3 ABSPACK scaling algorithm.
;
_exptl_crystal_colour orange
_exptl_crystal_density_diffrn 1.392
_exptl_crystal_density_method 'not measured'
_exptl_crystal_description platelet
_exptl_crystal_F_000 1088
_exptl_crystal_size_max 0.2271
_exptl_crystal_size_mid 0.1504
_exptl_crystal_size_min 0.0444
_refine_diff_density_max 1.036
_refine_diff_density_min -0.434
_refine_diff_density_rms 0.091
_refine_ls_extinction_method none
_refine_ls_goodness_of_fit_ref 0.935
_refine_ls_hydrogen_treatment constr
_refine_ls_matrix_type full
_refine_ls_number_parameters 636
_refine_ls_number_reflns 17123
_refine_ls_number_restraints 0
_refine_ls_restrained_S_all 0.935
_refine_ls_R_factor_all 0.1227
_refine_ls_R_factor_gt 0.0598
_refine_ls_shift/su_max 0.001
_refine_ls_shift/su_mean 0
_refine_ls_structure_factor_coef Fsqd
_refine_ls_weighting_details 'calc w=1/[\s^2^(Fo^2^)+(0.0500P)^2^+0.0000P] where P=(Fo^2^+2Fc^2^)/3'
_refine_ls_weighting_scheme calc
_refine_ls_wR_factor_gt 0.1132
_refine_ls_wR_factor_ref 0.1259
_reflns_number_gt 9723
_reflns_number_total 17123
_reflns_threshold_expression >2\s(I)
_cod_data_source_file om400117n_si_001.cif
_cod_data_source_block x1414fin
_cod_depositor_comments
;
The following automatic conversions were performed:

'_symmetry_cell_setting' value 'Triclinic' changed to 'triclinic'
according to /home/saulius/struct/CIF-dictionaries/cif_core.dic
dictionary named 'cif_core.dic' version 2.4.2 from 2011-04-26.

Automatic conversion script
Id: cif_fix_values 1891 2012-01-12 08:04:46Z andrius 
;
_cod_original_sg_symbol_H-M P-1
_cod_database_code 4080593

loop_
_symmetry_equiv_pos_as_xyz
'x, y, z'
'-x, -y, -z'

loop_
_atom_site_label
_atom_site_type_symbol
_atom_site_fract_x
_atom_site_fract_y
_atom_site_fract_z
_atom_site_U_iso_or_equiv
_atom_site_adp_type
_atom_site_occupancy
_atom_site_symmetry_multiplicity
_atom_site_calc_flag
_atom_site_refinement_flags
Fe1 Fe 0.43597(5) 0.64776(3) 0.42853(3) 0.02073(14) Uani 1 1 d .
P1 P 0.67952(10) 1.10725(6) 0.29527(6) 0.0193(2) Uani 1 1 d .
O1 O 0.5669(2) 1.15635(16) 0.32034(14) 0.0242(6) Uani 1 1 d .
N1 N 0.8407(3) 0.6530(2) 0.32976(17) 0.0213(7) Uani 1 1 d .
C1 C 0.6372(3) 0.6627(2) 0.4082(2) 0.0201(9) Uani 1 1 d .
C2 C 0.6006(3) 0.7484(2) 0.4407(2) 0.0178(8) Uani 1 1 d .
C3 C 0.5422(3) 0.7360(2) 0.5161(2) 0.0239(9) Uani 1 1 d .
H3 H 0.5083 0.7813 0.5505 0.029 Uiso 1 1 calc R
C4 C 0.5431(3) 0.6450(3) 0.5314(2) 0.0231(9) Uani 1 1 d .
H4 H 0.5106 0.6186 0.578 0.028 Uiso 1 1 calc R
C5 C 0.6006(3) 0.5999(2) 0.4658(2) 0.0227(9) Uani 1 1 d .
H5 H 0.6129 0.5379 0.4606 0.027 Uiso 1 1 calc R
C6 C 0.3422(4) 0.6050(3) 0.3201(2) 0.0308(10) Uani 1 1 d .
H6 H 0.3851 0.595 0.2705 0.037 Uiso 1 1 calc R
C7 C 0.3031(3) 0.6867(3) 0.3524(2) 0.0270(10) Uani 1 1 d .
H7 H 0.3147 0.7419 0.328 0.032 Uiso 1 1 calc R
C8 C 0.2437(4) 0.6741(3) 0.4268(3) 0.0307(10) Uani 1 1 d .
H8 H 0.2084 0.7186 0.4613 0.037 Uiso 1 1 calc R
C9 C 0.2463(4) 0.5818(3) 0.4408(3) 0.0314(10) Uani 1 1 d .
H9 H 0.2136 0.554 0.4867 0.038 Uiso 1 1 calc R
C10 C 0.3056(4) 0.5396(3) 0.3752(3) 0.0322(10) Uani 1 1 d .
H10 H 0.3191 0.4778 0.3685 0.039 Uiso 1 1 calc R
C11 C 0.6946(3) 0.6407(2) 0.3283(2) 0.0199(8) Uani 1 1 d .
H11A H 0.6587 0.5766 0.3082 0.024 Uiso 1 1 calc R
H11B H 0.6644 0.6801 0.2902 0.024 Uiso 1 1 calc R
C12 C 0.8911(4) 0.5885(3) 0.3775(3) 0.0393(12) Uani 1 1 d .
H12A H 0.8858 0.6091 0.4346 0.059 Uiso 1 1 calc R
H12B H 0.9849 0.5851 0.3644 0.059 Uiso 1 1 calc R
H12C H 0.8362 0.5281 0.3655 0.059 Uiso 1 1 calc R
C13 C 0.8879(4) 0.6404(3) 0.2472(2) 0.0369(11) Uani 1 1 d .
H13A H 0.8464 0.5804 0.2215 0.055 Uiso 1 1 calc R
H13B H 0.986 0.6446 0.2483 0.055 Uiso 1 1 calc R
H13C H 0.8625 0.688 0.2169 0.055 Uiso 1 1 calc R
C14 C 0.6209(3) 0.8343(2) 0.4036(2) 0.0194(8) Uani 1 1 d .
C15 C 0.7350(4) 0.8579(2) 0.3589(2) 0.0209(9) Uani 1 1 d .
H15 H 0.7978 0.817 0.3506 0.025 Uiso 1 1 calc R
C16 C 0.7578(3) 0.9401(2) 0.3264(2) 0.0198(8) Uani 1 1 d .
H16 H 0.836 0.9549 0.296 0.024 Uiso 1 1 calc R
C17 C 0.6676(3) 1.0015(2) 0.3377(2) 0.0163(8) Uani 1 1 d .
C18 C 0.5552(3) 0.9781(2) 0.3832(2) 0.0198(9) Uani 1 1 d .
H18 H 0.493 1.0194 0.3923 0.024 Uiso 1 1 calc R
C19 C 0.5321(3) 0.8958(2) 0.4157(2) 0.0201(8) Uani 1 1 d .
H19 H 0.4545 0.8814 0.4466 0.024 Uiso 1 1 calc R
C20 C 0.6824(3) 1.0831(3) 0.1878(2) 0.0209(9) Uani 1 1 d .
C21 C 0.7031(4) 1.0006(3) 0.1481(2) 0.0277(10) Uani 1 1 d .
H21 H 0.7244 0.9535 0.1773 0.033 Uiso 1 1 calc R
C22 C 0.6922(4) 0.9879(3) 0.0647(3) 0.0414(12) Uani 1 1 d .
H22 H 0.7091 0.9324 0.0367 0.05 Uiso 1 1 calc R
C23 C 0.6573(4) 1.0547(3) 0.0229(2) 0.0372(11) Uani 1 1 d .
H23 H 0.6461 1.0443 -0.0337 0.045 Uiso 1 1 calc R
C24 C 0.6386(4) 1.1363(3) 0.0622(3) 0.0353(11) Uani 1 1 d .
H24 H 0.617 1.1832 0.0327 0.042 Uiso 1 1 calc R
C25 C 0.6509(4) 1.1506(3) 0.1441(2) 0.0273(10) Uani 1 1 d .
H25 H 0.6376 1.2075 0.1711 0.033 Uiso 1 1 calc R
C26 C 0.8400(4) 1.1755(2) 0.3252(2) 0.0204(9) Uani 1 1 d .
C27 C 0.9633(4) 1.1509(3) 0.3034(2) 0.0281(10) Uani 1 1 d .
H27 H 0.9648 1.095 0.271 0.034 Uiso 1 1 calc R
C28 C 1.0830(4) 1.2055(3) 0.3276(2) 0.0339(11) Uani 1 1 d .
H28 H 1.1663 1.1873 0.3129 0.041 Uiso 1 1 calc R
C29 C 1.0803(4) 1.2880(3) 0.3740(2) 0.0366(11) Uani 1 1 d .
H29 H 1.1624 1.3264 0.3911 0.044 Uiso 1 1 calc R
C30 C 0.9599(4) 1.3142(3) 0.3951(2) 0.0367(11) Uani 1 1 d .
H30 H 0.9588 1.3707 0.4267 0.044 Uiso 1 1 calc R
C31 C 0.8400(4) 1.2584(2) 0.3706(2) 0.0280(9) Uani 1 1 d .
H31 H 0.7569 1.2773 0.385 0.034 Uiso 1 1 calc R
Fe2 Fe 0.10902(5) 0.36336(4) 0.07713(3) 0.02122(14) Uani 1 1 d .
P2 P 0.12690(10) -0.10058(6) 0.19966(6) 0.0205(2) Uani 1 1 d .
O2 O -0.0091(2) -0.14841(16) 0.17192(14) 0.0243(6) Uani 1 1 d .
N2 N 0.5166(3) 0.3561(2) 0.17144(18) 0.0232(7) Uani 1 1 d .
C32 C 0.3030(3) 0.3487(2) 0.0952(2) 0.0185(8) Uani 1 1 d .
C33 C 0.2266(3) 0.2634(2) 0.0617(2) 0.0200(9) Uani 1 1 d .
C34 C 0.1700(3) 0.2782(2) -0.0134(2) 0.0218(9) Uani 1 1 d .
H34 H 0.113 0.2339 -0.0485 0.026 Uiso 1 1 calc R
C35 C 0.2140(4) 0.3703(3) -0.0263(2) 0.0262(9) Uani 1 1 d .
H35 H 0.1928 0.3984 -0.0719 0.031 Uiso 1 1 calc R
C36 C 0.2947(4) 0.4132(3) 0.0404(2) 0.0241(9) Uani 1 1 d .
H36 H 0.3366 0.4752 0.0474 0.029 Uiso 1 1 calc R
C37 C 0.0436(4) 0.4114(3) 0.1850(2) 0.0333(10) Uani 1 1 d .
H37 H 0.0967 0.4275 0.2331 0.04 Uiso 1 1 calc R
C38 C -0.0298(4) 0.3251(3) 0.1602(2) 0.0311(10) Uani 1 1 d .
H38 H -0.0354 0.2725 0.1881 0.037 Uiso 1 1 calc R
C39 C -0.0938(4) 0.3306(3) 0.0863(2) 0.0294(10) Uani 1 1 d .
H39 H -0.1507 0.2822 0.0554 0.035 Uiso 1 1 calc R
C40 C -0.0590(4) 0.4200(3) 0.0664(3) 0.0315(10) Uani 1 1 d .
H40 H -0.0882 0.4425 0.0195 0.038 Uiso 1 1 calc R
C41 C 0.0261(4) 0.4706(3) 0.1273(3) 0.0320(10) Uani 1 1 d .
H41 H 0.0648 0.5331 0.1292 0.038 Uiso 1 1 calc R
C42 C 0.3750(3) 0.3686(2) 0.1747(2) 0.0234(9) Uani 1 1 d .
H42A H 0.3707 0.4323 0.1961 0.028 Uiso 1 1 calc R
H42B H 0.3281 0.3282 0.2122 0.028 Uiso 1 1 calc R
C43 C 0.5922(4) 0.4241(3) 0.1265(2) 0.0375(11) Uani 1 1 d .
H43A H 0.5606 0.4136 0.0704 0.056 Uiso 1 1 calc R
H43B H 0.6881 0.4195 0.1295 0.056 Uiso 1 1 calc R
H43C H 0.5789 0.485 0.1492 0.056 Uiso 1 1 calc R
C44 C 0.5731(4) 0.3646(3) 0.2540(2) 0.0273(9) Uani 1 1 d .
H44A H 0.6695 0.3611 0.2522 0.041 Uiso 1 1 calc R
H44B H 0.5268 0.315 0.2823 0.041 Uiso 1 1 calc R
H44C H 0.5606 0.4233 0.2822 0.041 Uiso 1 1 calc R
C45 C 0.2047(4) 0.1757(2) 0.0963(2) 0.0199(8) Uani 1 1 d .
C46 C 0.3065(3) 0.1502(2) 0.1409(2) 0.0215(9) Uani 1 1 d .
H46 H 0.3897 0.1903 0.1503 0.026 Uiso 1 1 calc R
C47 C 0.2880(4) 0.0673(2) 0.1719(2) 0.0221(9) Uani 1 1 d .
H47 H 0.3585 0.0512 0.2027 0.027 Uiso 1 1 calc R
C48 C 0.1677(3) 0.0072(2) 0.1586(2) 0.0170(8) Uani 1 1 d .
C49 C 0.0670(4) 0.0323(2) 0.1140(2) 0.0221(9) Uani 1 1 d .
H49 H -0.0162 -0.008 0.1048 0.026 Uiso 1 1 calc R
C50 C 0.0847(4) 0.1148(2) 0.0824(2) 0.0220(9) Uani 1 1 d .
H50 H 0.0144 0.1302 0.051 0.026 Uiso 1 1 calc R
C51 C 0.1405(3) -0.0787(2) 0.3080(2) 0.0195(8) Uani 1 1 d .
C52 C 0.2023(4) 0.0013(3) 0.3492(2) 0.0291(10) Uani 1 1 d .
H52 H 0.2475 0.0486 0.321 0.035 Uiso 1 1 calc R
C53 C 0.1987(4) 0.0131(3) 0.4326(3) 0.0407(12) Uani 1 1 d .
H53 H 0.2418 0.0686 0.4612 0.049 Uiso 1 1 calc R
C54 C 0.1332(4) -0.0550(3) 0.4735(2) 0.0362(11) Uani 1 1 d .
H54 H 0.1302 -0.0465 0.5303 0.043 Uiso 1 1 calc R
C55 C 0.0723(4) -0.1352(3) 0.4324(2) 0.0297(10) Uani 1 1 d .
H55 H 0.0274 -0.1825 0.4606 0.036 Uiso 1 1 calc R
C56 C 0.0760(4) -0.1475(3) 0.3496(2) 0.0263(9) Uani 1 1 d .
H56 H 0.034 -0.2034 0.3212 0.032 Uiso 1 1 calc R
C57 C 0.2541(4) -0.1698(2) 0.1710(2) 0.0200(9) Uani 1 1 d .
C58 C 0.3873(4) -0.1475(3) 0.1991(2) 0.0288(10) Uani 1 1 d .
H58 H 0.4141 -0.0937 0.2347 0.035 Uiso 1 1 calc R
C59 C 0.4796(4) -0.2022(3) 0.1762(2) 0.0325(10) Uani 1 1 d .
H59 H 0.5704 -0.1857 0.1951 0.039 Uiso 1 1 calc R
C60 C 0.4413(4) -0.2813(3) 0.1257(2) 0.0324(10) Uani 1 1 d .
H60 H 0.5054 -0.3195 0.1099 0.039 Uiso 1 1 calc R
C61 C 0.3096(4) -0.3045(3) 0.0981(3) 0.0367(11) Uani 1 1 d .
H61 H 0.2829 -0.3585 0.0628 0.044 Uiso 1 1 calc R
C62 C 0.2166(4) -0.2494(3) 0.1216(2) 0.0289(10) Uani 1 1 d .
H62 H 0.1255 -0.2667 0.1036 0.035 Uiso 1 1 calc R

loop_
_atom_site_aniso_label
_atom_site_aniso_U_11
_atom_site_aniso_U_22
_atom_site_aniso_U_33
_atom_site_aniso_U_23
_atom_site_aniso_U_13
_atom_site_aniso_U_12
Fe1 0.0200(3) 0.0179(3) 0.0248(3) 0.0058(3) 0.0015(3) 0.0023(2)
P1 0.0215(5) 0.0166(5) 0.0205(6) 0.0021(4) 0.0035(4) 0.0045(4)
O1 0.0248(15) 0.0250(15) 0.0249(15) 0.0025(12) 0.0058(12) 0.0103(11)
N1 0.0187(17) 0.0233(17) 0.0204(18) -0.0035(15) 0.0028(14) 0.0023(14)
C1 0.015(2) 0.015(2) 0.030(2) 0.0037(17) 0.0023(17) 0.0004(15)
C2 0.0147(19) 0.017(2) 0.021(2) 0.0011(17) -0.0009(16) -0.0003(15)
C3 0.024(2) 0.022(2) 0.025(2) -0.0037(18) 0.0023(18) 0.0054(16)
C4 0.024(2) 0.026(2) 0.020(2) 0.0094(19) 0.0049(17) -0.0005(17)
C5 0.022(2) 0.020(2) 0.027(2) 0.0064(18) -0.0004(18) 0.0035(16)
C6 0.028(2) 0.037(3) 0.027(2) 0.004(2) -0.0033(19) 0.0017(19)
C7 0.021(2) 0.032(2) 0.029(3) 0.011(2) -0.0042(19) 0.0034(17)
C8 0.020(2) 0.035(2) 0.042(3) 0.009(2) 0.003(2) 0.0133(18)
C9 0.015(2) 0.037(3) 0.045(3) 0.023(2) 0.005(2) -0.0003(18)
C10 0.025(2) 0.026(2) 0.044(3) 0.003(2) -0.009(2) -0.0002(18)
C11 0.020(2) 0.0143(18) 0.025(2) 0.0025(18) 0.0010(17) -0.0001(16)
C12 0.020(2) 0.047(3) 0.059(3) 0.022(2) 0.010(2) 0.016(2)
C13 0.042(3) 0.029(2) 0.037(3) -0.008(2) 0.008(2) 0.002(2)
C14 0.018(2) 0.018(2) 0.020(2) 0.0000(17) -0.0024(17) -0.0012(15)
C15 0.024(2) 0.0164(19) 0.022(2) -0.0029(17) 0.0030(17) 0.0045(16)
C16 0.020(2) 0.019(2) 0.021(2) 0.0042(17) 0.0054(17) 0.0015(16)
C17 0.019(2) 0.0147(19) 0.014(2) 0.0017(16) 0.0010(16) 0.0011(15)
C18 0.021(2) 0.018(2) 0.018(2) -0.0039(17) -0.0024(17) 0.0033(16)
C19 0.022(2) 0.020(2) 0.018(2) -0.0007(17) 0.0041(17) 0.0027(16)
C20 0.017(2) 0.030(2) 0.016(2) 0.0012(18) 0.0060(16) 0.0028(16)
C21 0.035(2) 0.024(2) 0.025(2) -0.0017(19) 0.0054(19) 0.0099(18)
C22 0.044(3) 0.046(3) 0.033(3) -0.012(2) 0.011(2) 0.011(2)
C23 0.028(2) 0.065(3) 0.015(2) 0.002(2) -0.0003(19) -0.002(2)
C24 0.034(3) 0.040(3) 0.031(3) 0.013(2) 0.003(2) -0.003(2)
C25 0.024(2) 0.028(2) 0.027(2) 0.0011(19) -0.0054(19) -0.0011(17)
C26 0.027(2) 0.018(2) 0.017(2) 0.0051(17) 0.0016(17) 0.0031(16)
C27 0.034(2) 0.021(2) 0.029(2) 0.0010(19) 0.010(2) 0.0034(18)
C28 0.024(2) 0.037(3) 0.041(3) 0.008(2) 0.007(2) 0.0039(19)
C29 0.028(3) 0.043(3) 0.035(3) 0.011(2) -0.008(2) -0.009(2)
C30 0.040(3) 0.029(2) 0.038(3) -0.010(2) 0.000(2) 0.004(2)
C31 0.030(2) 0.024(2) 0.029(2) 0.0019(19) 0.0023(19) 0.0011(18)
Fe2 0.0216(3) 0.0203(3) 0.0228(3) 0.0046(3) 0.0037(2) 0.0046(2)
P2 0.0224(5) 0.0174(5) 0.0209(6) 0.0008(4) -0.0015(4) 0.0014(4)
O2 0.0225(15) 0.0226(14) 0.0253(15) 0.0040(12) -0.0045(12) -0.0044(11)
N2 0.0215(17) 0.0257(18) 0.0228(19) 0.0025(15) -0.0036(14) 0.0057(14)
C32 0.0167(19) 0.019(2) 0.018(2) -0.0005(17) 0.0011(16) 0.0007(16)
C33 0.019(2) 0.018(2) 0.023(2) -0.0004(17) 0.0010(17) 0.0057(16)
C34 0.022(2) 0.022(2) 0.019(2) -0.0031(17) -0.0025(17) 0.0025(16)
C35 0.030(2) 0.031(2) 0.021(2) 0.0109(19) 0.0087(18) 0.0103(18)
C36 0.023(2) 0.023(2) 0.026(2) 0.0066(19) 0.0063(18) 0.0029(17)
C37 0.030(2) 0.047(3) 0.027(3) 0.005(2) 0.015(2) 0.015(2)
C38 0.032(2) 0.034(3) 0.033(3) 0.019(2) 0.018(2) 0.0127(19)
C39 0.018(2) 0.032(2) 0.039(3) 0.010(2) 0.0090(19) 0.0035(17)
C40 0.023(2) 0.035(3) 0.041(3) 0.018(2) 0.004(2) 0.0101(19)
C41 0.028(2) 0.026(2) 0.043(3) 0.002(2) 0.014(2) 0.0083(18)
C42 0.025(2) 0.0132(19) 0.032(2) 0.0048(18) 0.0034(18) -0.0007(16)
C43 0.020(2) 0.047(3) 0.043(3) 0.015(2) 0.002(2) -0.006(2)
C44 0.028(2) 0.018(2) 0.035(3) 0.0035(19) -0.0016(19) 0.0027(18)
C45 0.023(2) 0.020(2) 0.016(2) -0.0002(17) 0.0032(17) 0.0026(16)
C46 0.017(2) 0.021(2) 0.026(2) 0.0031(18) 0.0017(17) 0.0008(16)
C47 0.025(2) 0.020(2) 0.021(2) 0.0034(17) -0.0021(18) 0.0021(16)
C48 0.022(2) 0.0160(19) 0.013(2) 0.0023(16) 0.0005(16) 0.0009(15)
C49 0.019(2) 0.022(2) 0.023(2) -0.0031(18) 0.0011(17) 0.0009(16)
C50 0.027(2) 0.020(2) 0.020(2) 0.0007(17) -0.0042(17) 0.0071(17)
C51 0.0137(19) 0.029(2) 0.016(2) 0.0000(18) 0.0014(16) 0.0069(16)
C52 0.034(2) 0.029(2) 0.022(2) -0.0031(19) 0.0017(19) 0.0018(19)
C53 0.035(3) 0.052(3) 0.032(3) -0.015(2) -0.009(2) 0.010(2)
C54 0.034(3) 0.060(3) 0.018(2) 0.006(2) -0.003(2) 0.019(2)
C55 0.032(2) 0.039(3) 0.022(2) 0.013(2) 0.0063(19) 0.012(2)
C56 0.026(2) 0.026(2) 0.028(3) 0.0028(19) -0.0003(19) 0.0070(18)
C57 0.026(2) 0.019(2) 0.016(2) 0.0030(17) 0.0026(17) 0.0043(16)
C58 0.035(2) 0.020(2) 0.030(3) 0.0015(19) -0.004(2) 0.0030(18)
C59 0.025(2) 0.039(3) 0.035(3) 0.006(2) -0.003(2) 0.0085(19)
C60 0.035(3) 0.031(2) 0.035(3) 0.007(2) 0.008(2) 0.0138(19)
C61 0.039(3) 0.028(2) 0.041(3) -0.009(2) -0.007(2) 0.010(2)
C62 0.029(2) 0.025(2) 0.031(3) -0.004(2) -0.0055(19) 0.0032(18)

loop_
_atom_type_symbol
_atom_type_description
_atom_type_scat_dispersion_real
_atom_type_scat_dispersion_imag
_atom_type_scat_source
Fe Fe 0.3463 0.8444 'International Tables Vol C Tables 4.2.6.8 and 6.1.1.4'
P P 0.1023 0.0942 'International Tables Vol C Tables 4.2.6.8 and 6.1.1.4'
O O 0.0106 0.006 'International Tables Vol C Tables 4.2.6.8 and 6.1.1.4'
N N 0.0061 0.0033 'International Tables Vol C Tables 4.2.6.8 and 6.1.1.4'
C C 0.0033 0.0016 'International Tables Vol C Tables 4.2.6.8 and 6.1.1.4'
H H 0 0 'International Tables Vol C Tables 4.2.6.8 and 6.1.1.4'

loop_
_exptl_crystal_face_index_h
_exptl_crystal_face_index_k
_exptl_crystal_face_index_l
_exptl_crystal_face_perp_dist
0 -1 0 0.0269
0 1 0 0.0175
0 0 1 0.0701
0 0 -1 0.0746
1 0 0 0.086
-13 -3 7 0.0972

loop_
_geom_angle_atom_site_label_1
_geom_angle_atom_site_label_2
_geom_angle_atom_site_label_3
_geom_angle
C5 Fe1 C9 122.37(15)
C5 Fe1 C10 107.52(15)
C9 Fe1 C10 40.32(15)
C5 Fe1 C7 159.04(16)
C9 Fe1 C7 68.40(15)
C10 Fe1 C7 68.04(16)
C5 Fe1 C4 40.58(14)
C9 Fe1 C4 108.28(16)
C10 Fe1 C4 123.85(16)
C7 Fe1 C4 158.86(16)
C5 Fe1 C6 122.99(16)
C9 Fe1 C6 68.61(17)
C10 Fe1 C6 40.99(15)
C7 Fe1 C6 40.24(14)
C4 Fe1 C6 159.87(16)
C5 Fe1 C8 158.93(16)
C9 Fe1 C8 41.15(15)
C10 Fe1 C8 68.36(16)
C7 Fe1 C8 40.47(15)
C4 Fe1 C8 123.27(16)
C6 Fe1 C8 68.36(16)
C5 Fe1 C1 41.13(13)
C9 Fe1 C1 157.64(15)
C10 Fe1 C1 121.51(15)
C7 Fe1 C1 122.28(15)
C4 Fe1 C1 68.97(15)
C6 Fe1 C1 105.94(16)
C8 Fe1 C1 158.91(15)
C5 Fe1 C3 68.49(14)
C9 Fe1 C3 124.11(16)
C10 Fe1 C3 160.13(16)
C7 Fe1 C3 122.70(15)
C4 Fe1 C3 40.59(14)
C6 Fe1 C3 157.62(15)
C8 Fe1 C3 107.95(16)
C1 Fe1 C3 69.15(14)
C5 Fe1 C2 68.89(14)
C9 Fe1 C2 159.99(16)
C10 Fe1 C2 157.91(16)
C7 Fe1 C2 107.09(15)
C4 Fe1 C2 68.48(14)
C6 Fe1 C2 121.38(15)
C8 Fe1 C2 122.85(15)
C1 Fe1 C2 41.41(13)
C3 Fe1 C2 40.65(14)
O1 P1 C17 111.49(16)
O1 P1 C26 110.99(16)
C17 P1 C26 108.47(16)
O1 P1 C20 111.68(16)
C17 P1 C20 107.93(17)
C26 P1 C20 106.06(17)
C11 N1 C12 111.4(3)
C11 N1 C13 109.3(3)
C12 N1 C13 109.6(3)
C5 C1 C2 106.6(3)
C5 C1 C11 125.7(3)
C2 C1 C11 127.6(3)
C5 C1 Fe1 68.97(19)
C2 C1 Fe1 69.52(19)
C11 C1 Fe1 123.8(2)
C3 C2 C1 107.9(3)
C3 C2 C14 125.4(3)
C1 C2 C14 126.7(3)
C3 C2 Fe1 69.4(2)
C1 C2 Fe1 69.07(19)
C14 C2 Fe1 127.5(2)
C4 C3 C2 108.3(3)
C4 C3 Fe1 69.6(2)
C2 C3 Fe1 69.9(2)
C5 C4 C3 108.3(3)
C5 C4 Fe1 69.3(2)
C3 C4 Fe1 69.8(2)
C4 C5 C1 108.8(3)
C4 C5 Fe1 70.1(2)
C1 C5 Fe1 69.9(2)
C7 C6 C10 107.3(4)
C7 C6 Fe1 69.8(2)
C10 C6 Fe1 69.4(2)
C6 C7 C8 109.2(4)
C6 C7 Fe1 70.0(2)
C8 C7 Fe1 69.9(2)
C7 C8 C9 107.2(4)
C7 C8 Fe1 69.7(2)
C9 C8 Fe1 69.0(2)
C10 C9 C8 108.0(4)
C10 C9 Fe1 70.1(2)
C8 C9 Fe1 69.8(2)
C9 C10 C6 108.4(3)
C9 C10 Fe1 69.6(2)
C6 C10 Fe1 69.6(2)
N1 C11 C1 113.5(3)
C19 C14 C15 118.3(3)
C19 C14 C2 121.1(3)
C15 C14 C2 120.4(3)
C16 C15 C14 120.9(3)
C15 C16 C17 120.7(3)
C18 C17 C16 118.0(3)
C18 C17 P1 116.3(3)
C16 C17 P1 125.6(3)
C19 C18 C17 121.4(3)
C18 C19 C14 120.6(3)
C25 C20 C21 119.4(3)
C25 C20 P1 115.9(3)
C21 C20 P1 124.5(3)
C20 C21 C22 119.1(4)
C23 C22 C21 120.4(4)
C24 C23 C22 120.4(4)
C23 C24 C25 120.0(4)
C24 C25 C20 120.7(4)
C31 C26 C27 118.3(3)
C31 C26 P1 117.9(3)
C27 C26 P1 123.8(3)
C28 C27 C26 121.6(4)
C27 C28 C29 119.0(4)
C30 C29 C28 120.4(4)
C29 C30 C31 120.1(4)
C30 C31 C26 120.6(4)
C32 Fe2 C40 161.86(15)
C32 Fe2 C36 40.81(13)
C40 Fe2 C36 126.03(16)
C32 Fe2 C41 124.07(15)
C40 Fe2 C41 40.40(15)
C36 Fe2 C41 107.67(16)
C32 Fe2 C37 106.33(15)
C40 Fe2 C37 67.71(17)
C36 Fe2 C37 120.37(16)
C41 Fe2 C37 40.51(15)
C32 Fe2 C39 155.04(15)
C40 Fe2 C39 40.44(14)
C36 Fe2 C39 163.35(15)
C41 Fe2 C39 68.05(16)
C37 Fe2 C39 67.61(17)
C32 Fe2 C34 69.15(14)
C40 Fe2 C34 121.89(16)
C36 Fe2 C34 68.54(15)
C41 Fe2 C34 156.55(16)
C37 Fe2 C34 161.68(15)
C39 Fe2 C34 108.57(15)
C32 Fe2 C38 119.29(15)
C40 Fe2 C38 68.02(16)
C36 Fe2 C38 154.65(16)
C41 Fe2 C38 68.17(16)
C37 Fe2 C38 40.17(15)
C39 Fe2 C38 40.43(14)
C34 Fe2 C38 125.33(16)
C32 Fe2 C35 68.64(15)
C40 Fe2 C35 109.37(16)
C36 Fe2 C35 40.54(14)
C41 Fe2 C35 121.53(16)
C37 Fe2 C35 155.94(17)
C39 Fe2 C35 126.75(16)
C34 Fe2 C35 40.58(14)
C38 Fe2 C35 163.02(16)
C32 Fe2 C33 41.25(13)
C40 Fe2 C33 156.30(15)
C36 Fe2 C33 68.75(15)
C41 Fe2 C33 161.20(15)
C37 Fe2 C33 124.10(16)
C39 Fe2 C33 120.59(15)
C34 Fe2 C33 41.00(13)
C38 Fe2 C33 106.71(15)
C35 Fe2 C33 68.55(15)
O2 P2 C48 111.22(15)
O2 P2 C57 110.87(16)
C48 P2 C57 108.84(17)
O2 P2 C51 111.87(16)
C48 P2 C51 108.09(17)
C57 P2 C51 105.75(16)
C43 N2 C42 110.0(3)
C43 N2 C44 110.1(3)
C42 N2 C44 109.1(3)
C36 C32 C33 107.8(3)
C36 C32 C42 125.0(3)
C33 C32 C42 127.1(3)
C36 C32 Fe2 69.7(2)
C33 C32 Fe2 70.27(19)
C42 C32 Fe2 123.8(2)
C34 C33 C32 107.2(3)
C34 C33 C45 124.4(3)
C32 C33 C45 128.3(3)
C34 C33 Fe2 69.3(2)
C32 C33 Fe2 68.48(19)
C45 C33 Fe2 126.4(3)
C35 C34 C33 107.9(3)
C35 C34 Fe2 69.8(2)
C33 C34 Fe2 69.68(19)
C36 C35 C34 108.2(3)
C36 C35 Fe2 69.0(2)
C34 C35 Fe2 69.6(2)
C35 C36 C32 108.8(3)
C35 C36 Fe2 70.5(2)
C32 C36 Fe2 69.5(2)
C38 C37 C41 108.9(4)
C38 C37 Fe2 70.3(2)
C41 C37 Fe2 69.7(2)
C37 C38 C39 107.3(4)
C37 C38 Fe2 69.5(2)
C39 C38 Fe2 69.4(2)
C40 C39 C38 108.1(4)
C40 C39 Fe2 69.4(2)
C38 C39 Fe2 70.2(2)
C41 C40 C39 108.5(4)
C41 C40 Fe2 70.1(2)
C39 C40 Fe2 70.1(2)
C40 C41 C37 107.2(4)
C40 C41 Fe2 69.5(2)
C37 C41 Fe2 69.7(2)
N2 C42 C32 113.4(3)
C46 C45 C50 118.2(3)
C46 C45 C33 120.3(3)
C50 C45 C33 121.4(3)
C47 C46 C45 120.7(3)
C46 C47 C48 120.8(3)
C49 C48 C47 118.5(3)
C49 C48 P2 116.0(3)
C47 C48 P2 125.4(3)
C48 C49 C50 121.2(3)
C49 C50 C45 120.6(3)
C52 C51 C56 119.7(3)
C52 C51 P2 124.6(3)
C56 C51 P2 115.6(3)
C51 C52 C53 119.8(4)
C54 C53 C52 120.3(4)
C55 C54 C53 119.9(4)
C54 C55 C56 120.2(4)
C51 C56 C55 120.2(4)
C62 C57 C58 118.6(3)
C62 C57 P2 118.6(3)
C58 C57 P2 122.8(3)
C59 C58 C57 120.7(4)
C58 C59 C60 120.2(4)
C59 C60 C61 119.6(4)
C62 C61 C60 120.1(4)
C57 C62 C61 120.8(4)

loop_
_geom_bond_atom_site_label_1
_geom_bond_atom_site_label_2
_geom_bond_distance
Fe1 C5 2.025(4)
Fe1 C9 2.026(4)
Fe1 C10 2.032(4)
Fe1 C7 2.034(3)
Fe1 C4 2.035(4)
Fe1 C6 2.036(4)
Fe1 C8 2.037(4)
Fe1 C1 2.038(3)
Fe1 C3 2.038(4)
Fe1 C2 2.044(3)
P1 O1 1.487(2)
P1 C17 1.788(3)
P1 C26 1.802(4)
P1 C20 1.803(4)
N1 C11 1.452(4)
N1 C12 1.463(4)
N1 C13 1.472(4)
C1 C5 1.427(5)
C1 C2 1.443(5)
C1 C11 1.491(5)
C2 C3 1.418(5)
C2 C14 1.471(5)
C3 C4 1.413(5)
C4 C5 1.408(5)
C6 C7 1.400(5)
C6 C10 1.424(5)
C7 C8 1.408(5)
C8 C9 1.428(5)
C9 C10 1.398(5)
C14 C19 1.384(5)
C14 C15 1.396(5)
C15 C16 1.383(5)
C16 C17 1.392(4)
C17 C18 1.390(5)
C18 C19 1.383(5)
C20 C25 1.383(5)
C20 C21 1.385(5)
C21 C22 1.394(5)
C22 C23 1.367(6)
C23 C24 1.365(6)
C24 C25 1.370(5)
C26 C31 1.385(5)
C26 C27 1.393(5)
C27 C28 1.374(5)
C28 C29 1.391(5)
C29 C30 1.371(5)
C30 C31 1.384(5)
Fe2 C32 2.023(3)
Fe2 C40 2.024(4)
Fe2 C36 2.025(4)
Fe2 C41 2.032(4)
Fe2 C37 2.033(4)
Fe2 C39 2.033(4)
Fe2 C34 2.043(4)
Fe2 C38 2.043(4)
Fe2 C35 2.044(4)
Fe2 C33 2.047(3)
P2 O2 1.485(2)
P2 C48 1.807(4)
P2 C57 1.809(4)
P2 C51 1.814(4)
N2 C43 1.450(5)
N2 C42 1.468(4)
N2 C44 1.479(4)
C32 C36 1.411(5)
C32 C33 1.434(5)
C32 C42 1.491(5)
C33 C34 1.432(5)
C33 C45 1.474(5)
C34 C35 1.417(5)
C35 C36 1.410(5)
C37 C38 1.400(5)
C37 C41 1.407(5)
C38 C39 1.409(5)
C39 C40 1.402(5)
C40 C41 1.401(5)
C45 C46 1.388(5)
C45 C50 1.392(5)
C46 C47 1.379(5)
C47 C48 1.388(5)
C48 C49 1.377(5)
C49 C50 1.379(5)
C51 C52 1.368(5)
C51 C56 1.383(5)
C52 C53 1.394(5)
C53 C54 1.373(6)
C54 C55 1.367(5)
C55 C56 1.384(5)
C57 C62 1.374(5)
C57 C58 1.394(5)
C58 C59 1.366(5)
C59 C60 1.378(5)
C60 C61 1.379(5)
C61 C62 1.376(5)
